data_4109489
loop_
_publ_author_name
'Debabrata Maiti'
'Heather R. Lucas'
'Amy A. Narducci Sarjeant'
'Kenneth D. Karlin'

_publ_section_title
;
 Aryl Hydroxylation from a Mononuclear Copper-Hydroperoxo Species
;
_journal_name_full 'Journal of the American Chemical Society'
_journal_page_first 6998
_journal_page_last 6999
_journal_paper_doi 10.1021/ja071704c
_journal_volume 129
_journal_year 2007
_chemical_formula_moiety 'C28 H30 Cu N4, C24 B F20, C4 H10 O'
_chemical_formula_sum 'C56 H40 B Cu F20 N4 O'
_chemical_formula_weight 1239.27
_chemical_name_systematic
; 
 ? 
;
_space_group_IT_number 14
_symmetry_cell_setting monoclinic
_symmetry_space_group_name_Hall '-P 2ybc'
_symmetry_space_group_name_H-M 'P 1 21/c 1'
_atom_sites_solution_hydrogens geom
_atom_sites_solution_primary direct
_atom_sites_solution_secondary difmap
_audit_creation_date
;
'Wed Aug 30 11:57:10 2006'
;
_audit_creation_method SHELXL-97
_cell_angle_alpha 90.00
_cell_angle_beta 100.026(10)
_cell_angle_gamma 90.00
_cell_formula_units_Z 4
_cell_length_a 16.787(3)
_cell_length_b 17.9931(11)
_cell_length_c 17.6323(13)
_cell_measurement_reflns_used 19515
_cell_measurement_theta_max 27.9999
_cell_measurement_theta_min 3.7292
_cell_volume 5244.5(11)
_computing_cell_refinement 'Oxford Diffraction CrysAlis RED'
_computing_data_collection 'Oxford Diffraction CrysAlis CCD'
_computing_data_reduction 'Oxford Diffraction CrysAlis RED'
_computing_molecular_graphics 'Sheldrick, G.M. (2000). SHELXTL v6.10.'
_computing_publication_material 'Sheldrick, G.M. (2000). SHELXTL v6.10.'
_computing_structure_refinement 'Sheldrick, G.M. (2000). SHELXTL v6.10.'
_computing_structure_solution 'Sheldrick, G.M. (2000). SHELXTL v6.10.'
_diffrn_ambient_temperature 110
_diffrn_detector_area_resol_mean 15.9890
_diffrn_measured_fraction_theta_full 0.995
_diffrn_measured_fraction_theta_max 0.995
_diffrn_measurement_details 'see scan set'
_diffrn_measurement_device Kappa
_diffrn_measurement_device_type Xcalibur3
_diffrn_measurement_method ' omega phi scans'
_diffrn_orient_matrix_UB_11 0.0385704661
_diffrn_orient_matrix_UB_12 -0.0060922920
_diffrn_orient_matrix_UB_13 -0.0102945813
_diffrn_orient_matrix_UB_21 -0.0062463488
_diffrn_orient_matrix_UB_22 -0.0389714152
_diffrn_orient_matrix_UB_23 0.0012820109
_diffrn_orient_matrix_UB_31 -0.0179955161
_diffrn_orient_matrix_UB_32 0.0003349088
_diffrn_orient_matrix_UB_33 -0.0395574001
_diffrn_radiation_monochromator graphite
_diffrn_radiation_source 'Enhance (Mo) X-ray Source'
_diffrn_radiation_type 'Mo K\a'
_diffrn_radiation_wavelength 0.71073
_diffrn_reflns_av_R_equivalents 0.0326
_diffrn_reflns_av_sigmaI/netI 0.0383
_diffrn_reflns_limit_h_max 19
_diffrn_reflns_limit_h_min -21
_diffrn_reflns_limit_k_max 23
_diffrn_reflns_limit_k_min -23
_diffrn_reflns_limit_l_max 22
_diffrn_reflns_limit_l_min -22
_diffrn_reflns_number 40636
_diffrn_reflns_resolution_max 0.77
_diffrn_reflns_theta_full 27.48
_diffrn_reflns_theta_max 27.48
_diffrn_reflns_theta_min 3.73
_diffrn_source_current 40
_diffrn_source_power 2
_diffrn_source_voltage 50
_diffrn_standards_interval_count 2
_diffrn_standards_interval_time 50
_exptl_absorpt_coefficient_mu 0.530
_exptl_absorpt_correction_T_max 0.951
_exptl_absorpt_correction_T_min 0.842
_exptl_absorpt_correction_type analytical
_exptl_absorpt_process_details
;
CrysAlis RED, Oxford Diffraction Ltd.,
Version 1.171.30.5 (release 12-06-2006 CrysAlis171 .NET)
(compiled Jun 12 2006,17:01:16)
Analytical numeric absorption correction using a multifaceted crystal
            model based on expressions derived by R.C. Clark & J.S. Reid.
(Clark, R. C. & Reid, J. S. (1995). Acta Cryst. A51, 887-897)
;
_exptl_crystal_colour colorless
_exptl_crystal_density_diffrn 1.570
_exptl_crystal_description prism
_exptl_crystal_F_000 2504
_exptl_crystal_size_max 0.2517
_exptl_crystal_size_mid 0.1484
_exptl_crystal_size_min 0.0486
_refine_diff_density_max 0.521
_refine_diff_density_min -0.633
_refine_diff_density_rms 0.059
_refine_ls_extinction_method none
_refine_ls_goodness_of_fit_ref 1.056
_refine_ls_hydrogen_treatment constr
_refine_ls_matrix_type full
_refine_ls_number_parameters 766
_refine_ls_number_reflns 11972
_refine_ls_number_restraints 0
_refine_ls_restrained_S_all 1.056
_refine_ls_R_factor_all 0.0594
_refine_ls_R_factor_gt 0.0371
_refine_ls_shift/su_max 0.005
_refine_ls_shift/su_mean 0.000
_refine_ls_structure_factor_coef Fsqd
_refine_ls_weighting_details 'calc w=1/[\s^2^(Fo^2^)+(0.0465P)^2^+2.0778P] where P=(Fo^2^+2Fc^2^)/3'
_refine_ls_weighting_scheme calc
_refine_ls_wR_factor_gt 0.0868
_refine_ls_wR_factor_ref 0.0982
_reflns_number_gt 8833
_reflns_number_total 11972
_reflns_threshold_expression >2sigma(I)
_cod_data_source_file ja071704csi20070311_111237.cif
_cod_data_source_block x0285_Cu(I)(6tBP)BArF_Complex_(3)
_cod_original_sg_symbol_H-M 'P 1 21/c 1 '
_cod_database_code 4109489
_audit_creation_method_reference
;
CrysAlis RED, Oxford Diffraction Ltd.,
Version 1.171.30.5 (release 12-06-2006 CrysAlis171 .NET)
(compiled Jun 12 2006,17:01:16)
;
_computing_data_collection_reference
;
CrysAlis CCD, Oxford Diffraction Ltd.,
Version 1.171.30.5 (release 12-06-2006 CrysAlis171 .NET)
(compiled Jun 12 2006,17:01:16)
;
_computing_cell_refinment_reference
;
CrysAlis RED, Oxford Diffraction Ltd.,
Version 1.171.30.5 (release 12-06-2006 CrysAlis171 .NET)
(compiled Jun 12 2006,17:01:16)
;
_computing_data_reduction_reference
;
CrysAlis RED, Oxford Diffraction Ltd.,
Version 1.171.30.5 (release 12-06-2006 CrysAlis171 .NET)
(compiled Jun 12 2006,17:01:16)
;
_cell_measurement_resolution_max 0.76
_jhu_your_name_here 'Dr. Amy A Sarjeant'
_jhu_your_lab_here 'NCB 240'
_jhu_your_phone_number_here x6-8569
_jhu_your_email_here xray@jhu.edu
_jhu_institutional_source 'Karlin Lab'
_jhu_submitting_scientist 'Heather Lucas'
_jhu_scientist_phone x6-6161
_jhu_scientist_email hlucas4@jhu.edu
_jhu_identifying_number x0285
_jhu_xray_labbook II-25
_jhu_crystalization_labbook HRL-156
_jhu_crystalization_solvent 'Toluene, Pentane, Diethyl Ether'
_jhu_crystalization_method
;
;
_jhu_diffraction_detector_distance 50
_jhu_quality_factor 1

loop_
_symmetry_equiv_pos_as_xyz
'x, y, z'
'-x, y+1/2, -z+1/2'
'-x, -y, -z'
'x, -y-1/2, z-1/2'

loop_
_atom_site_label
_atom_site_type_symbol
_atom_site_fract_x
_atom_site_fract_y
_atom_site_fract_z
_atom_site_U_iso_or_equiv
_atom_site_adp_type
_atom_site_occupancy
_atom_site_symmetry_multiplicity
_atom_site_calc_flag
_atom_site_refinement_flags
_atom_site_disorder_assembly
_atom_site_disorder_group
Cu1 Cu 0.292976(14) 0.663982(13) 0.427946(13) 0.01832(7) Uani 1 1 d . . .
N1 N 0.29740(10) 0.77183(9) 0.45021(9) 0.0195(3) Uani 1 1 d . . .
N2 N 0.42762(10) 0.67567(9) 0.45012(9) 0.0208(4) Uani 1 1 d . . .
N3 N 0.31303(10) 0.61419(9) 0.33293(9) 0.0206(3) Uani 1 1 d . . .
N4 N 0.32316(9) 0.59291(9) 0.51794(9) 0.0184(3) Uani 1 1 d . . .
C1 C 0.23926(13) 0.81474(11) 0.47058(12) 0.0234(4) Uani 1 1 d . . .
H1A H 0.1866 0.7944 0.4674 0.028 Uiso 1 1 calc R . .
C2 C 0.25220(14) 0.88692(12) 0.49591(12) 0.0277(5) Uani 1 1 d . . .
H2A H 0.2094 0.9156 0.5096 0.033 Uiso 1 1 calc R . .
C3 C 0.32895(14) 0.91667(12) 0.50092(12) 0.0281(5) Uani 1 1 d . . .
H3A H 0.3398 0.9661 0.5186 0.034 Uiso 1 1 calc R . .
C4 C 0.38958(13) 0.87336(11) 0.47986(11) 0.0255(5) Uani 1 1 d . . .
H4A H 0.4427 0.8928 0.4829 0.031 Uiso 1 1 calc R . .
C5 C 0.37216(12) 0.80129(11) 0.45428(11) 0.0211(4) Uani 1 1 d . . .
C6 C 0.43537(12) 0.75292(12) 0.42740(12) 0.0242(4) Uani 1 1 d . . .
H6A H 0.4294 0.7560 0.3706 0.029 Uiso 1 1 calc R . .
H6B H 0.4899 0.7715 0.4498 0.029 Uiso 1 1 calc R . .
C7 C 0.45455(12) 0.62100(12) 0.39947(12) 0.0255(5) Uani 1 1 d . . .
H7A H 0.4685 0.5744 0.4287 0.031 Uiso 1 1 calc R . .
H7B H 0.5043 0.6395 0.3828 0.031 Uiso 1 1 calc R . .
C8 C 0.39170(12) 0.60382(11) 0.32850(11) 0.0210(4) Uani 1 1 d . . .
C9 C 0.41500(14) 0.57354(12) 0.26356(11) 0.0271(5) Uani 1 1 d . . .
H9A H 0.4707 0.5679 0.2609 0.032 Uiso 1 1 calc R . .
C10 C 0.35659(15) 0.55174(13) 0.20284(12) 0.0326(5) Uani 1 1 d . . .
H10A H 0.3716 0.5299 0.1583 0.039 Uiso 1 1 calc R . .
C11 C 0.27632(15) 0.56194(12) 0.20728(12) 0.0305(5) Uani 1 1 d . . .
H11A H 0.2351 0.5476 0.1658 0.037 Uiso 1 1 calc R . .
C12 C 0.25671(13) 0.59331(11) 0.27292(11) 0.0244(4) Uani 1 1 d . . .
H12A H 0.2013 0.6004 0.2759 0.029 Uiso 1 1 calc R . .
C13 C 0.45073(12) 0.66021(12) 0.53253(11) 0.0226(4) Uani 1 1 d . . .
H13A H 0.4436 0.7057 0.5623 0.027 Uiso 1 1 calc R . .
H13B H 0.5086 0.6460 0.5440 0.027 Uiso 1 1 calc R . .
C14 C 0.39979(12) 0.59795(11) 0.55703(11) 0.0200(4) Uani 1 1 d . . .
C15 C 0.42916(12) 0.54956(12) 0.61606(11) 0.0243(4) Uani 1 1 d . . .
H15A H 0.4833 0.5535 0.6425 0.029 Uiso 1 1 calc R . .
C16 C 0.37834(13) 0.49518(12) 0.63595(12) 0.0264(5) Uani 1 1 d . . .
H16A H 0.3970 0.4623 0.6774 0.032 Uiso 1 1 calc R . .
C17 C 0.30041(13) 0.48869(12) 0.59553(12) 0.0239(4) Uani 1 1 d . . .
H17A H 0.2651 0.4512 0.6083 0.029 Uiso 1 1 calc R . .
C18 C 0.27465(12) 0.53840(11) 0.53564(11) 0.0193(4) Uani 1 1 d . . .
C19 C 0.19404(12) 0.53296(11) 0.48609(11) 0.0189(4) Uani 1 1 d . . .
C20 C 0.16081(12) 0.46400(11) 0.46343(12) 0.0232(4) Uani 1 1 d . . .
H20A H 0.1888 0.4200 0.4821 0.028 Uiso 1 1 calc R . .
C21 C 0.08725(13) 0.45872(11) 0.41381(12) 0.0251(4) Uani 1 1 d . . .
H21A H 0.0661 0.4110 0.3985 0.030 Uiso 1 1 calc R . .
C22 C 0.04345(12) 0.52202(11) 0.38587(11) 0.0207(4) Uani 1 1 d . . .
C23 C 0.07628(12) 0.59074(11) 0.41070(12) 0.0223(4) Uani 1 1 d . . .
H23A H 0.0473 0.6348 0.3938 0.027 Uiso 1 1 calc R . .
C24 C 0.15015(12) 0.59637(11) 0.45938(12) 0.0217(4) Uani 1 1 d . . .
H24A H 0.1713 0.6441 0.4748 0.026 Uiso 1 1 calc R . .
C25 C -0.03584(13) 0.51379(12) 0.32870(12) 0.0259(5) Uani 1 1 d . . .
C26 C -0.08756(14) 0.45227(14) 0.35478(15) 0.0367(6) Uani 1 1 d . . .
H26A H -0.1014 0.4654 0.4048 0.055 Uiso 1 1 calc R . .
H26B H -0.0572 0.4055 0.3594 0.055 Uiso 1 1 calc R . .
H26C H -0.1373 0.4464 0.3168 0.055 Uiso 1 1 calc R . .
C27 C -0.01456(16) 0.4935(2) 0.25014(14) 0.0545(8) Uani 1 1 d . . .
H27A H -0.0644 0.4878 0.2124 0.082 Uiso 1 1 calc R . .
H27B H 0.0157 0.4466 0.2545 0.082 Uiso 1 1 calc R . .
H27C H 0.0186 0.5330 0.2334 0.082 Uiso 1 1 calc R . .
C28 C -0.08613(15) 0.58483(14) 0.32140(17) 0.0457(7) Uani 1 1 d . . .
H28A H -0.0996 0.5977 0.3717 0.069 Uiso 1 1 calc R . .
H28B H -0.1361 0.5771 0.2842 0.069 Uiso 1 1 calc R . .
H28C H -0.0550 0.6254 0.3036 0.069 Uiso 1 1 calc R . .
B1 B 0.25033(12) 0.31373(11) -0.01768(12) 0.0147(4) Uani 1 1 d . . .
F1 F 0.39143(7) 0.40608(6) 0.07537(6) 0.0214(2) Uani 1 1 d . . .
F2 F 0.46618(8) 0.37525(8) 0.21569(7) 0.0338(3) Uani 1 1 d . . .
F3 F 0.42741(9) 0.25183(8) 0.29157(7) 0.0398(3) Uani 1 1 d . . .
F4 F 0.30790(9) 0.15982(7) 0.22094(7) 0.0365(3) Uani 1 1 d . . .
F5 F 0.23015(7) 0.18992(6) 0.07931(7) 0.0254(3) Uani 1 1 d . . .
F6 F 0.35450(7) 0.17094(6) -0.01068(7) 0.0274(3) Uani 1 1 d . . .
F7 F 0.35058(8) 0.07520(7) -0.12522(9) 0.0424(4) Uani 1 1 d . . .
F8 F 0.24362(10) 0.09324(8) -0.26025(9) 0.0494(4) Uani 1 1 d . . .
F9 F 0.13895(9) 0.20914(8) -0.27584(7) 0.0435(4) Uani 1 1 d . . .
F10 F 0.14092(7) 0.30598(6) -0.16138(7) 0.0267(3) Uani 1 1 d . . .
F11 F 0.16417(7) 0.45205(6) -0.09868(7) 0.0251(3) Uani 1 1 d . . .
F12 F 0.22983(8) 0.54934(7) -0.18016(7) 0.0362(3) Uani 1 1 d . . .
F13 F 0.38798(9) 0.53832(8) -0.19592(7) 0.0428(4) Uani 1 1 d . . .
F14 F 0.47704(8) 0.41958(8) -0.13273(7) 0.0392(3) Uani 1 1 d . . .
F15 F 0.41169(7) 0.31850(7) -0.05190(7) 0.0244(3) Uani 1 1 d . . .
F16 F 0.21778(6) 0.44680(6) 0.06072(6) 0.0208(2) Uani 1 1 d . . .
F17 F 0.08011(8) 0.48985(7) 0.10203(8) 0.0390(3) Uani 1 1 d . . .
F18 F -0.05307(8) 0.39890(9) 0.07649(10) 0.0520(4) Uani 1 1 d . . .
F19 F -0.04278(8) 0.26465(8) 0.00802(9) 0.0435(4) Uani 1 1 d . . .
F20 F 0.09205(7) 0.22259(6) -0.03793(7) 0.0269(3) Uani 1 1 d . . .
C101 C 0.30743(11) 0.29802(10) 0.06730(10) 0.0161(4) Uani 1 1 d . . .
C102 C 0.36746(12) 0.34307(10) 0.10713(11) 0.0185(4) Uani 1 1 d . . .
C103 C 0.40813(12) 0.32860(12) 0.18144(11) 0.0233(4) Uani 1 1 d . . .
C104 C 0.38878(13) 0.26693(12) 0.21958(11) 0.0263(5) Uani 1 1 d . . .
C105 C 0.32861(13) 0.22054(12) 0.18381(12) 0.0259(5) Uani 1 1 d . . .
C106 C 0.28987(12) 0.23717(11) 0.11027(11) 0.0205(4) Uani 1 1 d . . .
C107 C 0.24645(11) 0.24367(10) -0.07887(11) 0.0174(4) Uani 1 1 d . . .
C108 C 0.29834(12) 0.18353(11) -0.07484(12) 0.0216(4) Uani 1 1 d . . .
C109 C 0.29807(13) 0.13256(12) -0.13396(14) 0.0289(5) Uani 1 1 d . . .
C110 C 0.24415(14) 0.14102(13) -0.20149(13) 0.0319(5) Uani 1 1 d . . .
C111 C 0.19145(14) 0.19963(13) -0.20928(12) 0.0286(5) Uani 1 1 d . . .
C112 C 0.19373(12) 0.24884(11) -0.14911(12) 0.0213(4) Uani 1 1 d . . .
C113 C 0.28531(11) 0.38057(10) -0.06740(10) 0.0154(4) Uani 1 1 d . . .
C114 C 0.24222(12) 0.43999(11) -0.10448(11) 0.0202(4) Uani 1 1 d . . .
C115 C 0.27437(14) 0.49183(11) -0.14875(11) 0.0254(5) Uani 1 1 d . . .
C116 C 0.35441(14) 0.48638(12) -0.15700(11) 0.0281(5) Uani 1 1 d . . .
C117 C 0.39931(13) 0.42708(13) -0.12380(11) 0.0261(5) Uani 1 1 d . . .
C118 C 0.36402(12) 0.37628(11) -0.08158(11) 0.0193(4) Uani 1 1 d . . .
C119 C 0.16217(11) 0.33386(10) 0.00609(10) 0.0160(4) Uani 1 1 d . . .
C120 C 0.15364(11) 0.39985(11) 0.04506(11) 0.0185(4) Uani 1 1 d . . .
C121 C 0.08356(13) 0.42322(12) 0.06797(12) 0.0265(5) Uani 1 1 d . . .
C122 C 0.01665(13) 0.37783(13) 0.05506(14) 0.0320(5) Uani 1 1 d . . .
C123 C 0.02207(12) 0.31046(13) 0.01969(13) 0.0283(5) Uani 1 1 d . . .
C124 C 0.09321(12) 0.29006(11) -0.00374(12) 0.0217(4) Uani 1 1 d . . .
O1S O 0.18973(15) 0.74077(13) 0.69819(18) 0.0850(8) Uani 1 1 d . . .
C1S C 0.3269(5) 0.7314(3) 0.6730(3) 0.0440(14) Uani 0.70 1 d P A 1
H1SA H 0.3805 0.7105 0.6925 0.066 Uiso 0.70 1 calc PR A 1
H1SB H 0.3308 0.7857 0.6707 0.066 Uiso 0.70 1 calc PR A 1
H1SC H 0.3069 0.7119 0.6213 0.066 Uiso 0.70 1 calc PR A 1
C2S C 0.2691(2) 0.7101(2) 0.7263(2) 0.0364(8) Uani 0.70 1 d P A 1
H2SA H 0.2655 0.6553 0.7292 0.044 Uiso 0.70 1 calc PR A 1
H2SB H 0.2896 0.7291 0.7787 0.044 Uiso 0.70 1 calc PR A 1
C1T C 0.3289(12) 0.7211(11) 0.7101(11) 0.077(5) Uani 0.30 1 d P A 2
H1TA H 0.3742 0.6991 0.6898 0.115 Uiso 0.30 1 calc PR A 2
H1TB H 0.3278 0.7012 0.7617 0.115 Uiso 0.30 1 calc PR A 2
H1TC H 0.3354 0.7752 0.7130 0.115 Uiso 0.30 1 calc PR A 2
C2T C 0.2583(12) 0.7041(11) 0.6627(7) 0.116(6) Uani 0.30 1 d P A 2
H2TA H 0.2507 0.6495 0.6593 0.139 Uiso 0.30 1 calc PR A 2
H2TB H 0.2585 0.7237 0.6102 0.139 Uiso 0.30 1 calc PR A 2
C3S C 0.1366(2) 0.73132(19) 0.7511(2) 0.0697(10) Uani 1 1 d . A .
H3SA H 0.1594 0.7568 0.7998 0.084 Uiso 1 1 calc R . .
H3SB H 0.1326 0.6777 0.7625 0.084 Uiso 1 1 calc R . .
C4S C 0.0566(2) 0.7600(2) 0.7234(3) 0.1046(16) Uani 1 1 d . . .
H4SA H 0.0225 0.7521 0.7626 0.157 Uiso 1 1 calc R A .
H4SB H 0.0329 0.7340 0.6760 0.157 Uiso 1 1 calc R . .
H4SC H 0.0599 0.8133 0.7130 0.157 Uiso 1 1 calc R . .

loop_
_atom_site_aniso_label
_atom_site_aniso_U_11
_atom_site_aniso_U_22
_atom_site_aniso_U_33
_atom_site_aniso_U_23
_atom_site_aniso_U_13
_atom_site_aniso_U_12
Cu1 0.01511(12) 0.02257(12) 0.01685(12) -0.00270(10) 0.00158(9) 0.00033(10)
N1 0.0195(8) 0.0212(8) 0.0174(8) 0.0004(7) 0.0019(7) -0.0006(7)
N2 0.0172(8) 0.0280(9) 0.0172(8) -0.0053(7) 0.0029(7) 0.0016(7)
N3 0.0226(9) 0.0201(8) 0.0183(8) -0.0030(7) 0.0014(7) -0.0014(7)
N4 0.0165(8) 0.0228(8) 0.0157(8) -0.0028(7) 0.0027(6) 0.0047(7)
C1 0.0230(10) 0.0254(10) 0.0221(10) 0.0029(8) 0.0047(8) 0.0032(8)
C2 0.0370(13) 0.0242(10) 0.0213(10) 0.0009(9) 0.0030(9) 0.0088(9)
C3 0.0432(13) 0.0194(10) 0.0175(10) 0.0007(8) -0.0065(9) 0.0006(9)
C4 0.0294(11) 0.0247(10) 0.0190(10) 0.0012(8) -0.0053(9) -0.0063(9)
C5 0.0209(10) 0.0269(10) 0.0142(9) 0.0010(8) -0.0007(8) -0.0028(8)
C6 0.0164(10) 0.0333(11) 0.0226(10) -0.0030(9) 0.0024(8) -0.0061(9)
C7 0.0194(10) 0.0355(12) 0.0221(10) -0.0045(9) 0.0050(8) 0.0054(9)
C8 0.0255(11) 0.0203(9) 0.0178(9) 0.0003(8) 0.0054(8) 0.0030(8)
C9 0.0341(12) 0.0310(11) 0.0173(10) 0.0023(9) 0.0076(9) 0.0093(10)
C10 0.0491(15) 0.0312(12) 0.0179(11) -0.0043(9) 0.0071(10) 0.0079(11)
C11 0.0426(14) 0.0268(11) 0.0186(10) -0.0063(9) -0.0043(10) -0.0024(10)
C12 0.0285(11) 0.0222(10) 0.0207(10) -0.0011(8) -0.0005(9) -0.0036(9)
C13 0.0170(9) 0.0328(11) 0.0168(9) -0.0064(8) -0.0004(8) 0.0016(9)
C14 0.0166(9) 0.0265(10) 0.0161(9) -0.0079(8) 0.0007(8) 0.0050(8)
C15 0.0200(10) 0.0324(11) 0.0187(10) -0.0065(9) -0.0016(8) 0.0079(9)
C16 0.0289(11) 0.0309(11) 0.0181(10) 0.0010(9) 0.0005(9) 0.0100(9)
C17 0.0251(11) 0.0249(10) 0.0215(10) 0.0001(8) 0.0038(9) 0.0042(9)
C18 0.0190(9) 0.0215(9) 0.0178(9) -0.0033(8) 0.0048(8) 0.0054(8)
C19 0.0183(9) 0.0239(10) 0.0156(9) 0.0013(8) 0.0055(8) 0.0027(8)
C20 0.0259(11) 0.0187(9) 0.0243(11) 0.0016(8) 0.0024(9) 0.0058(8)
C21 0.0263(11) 0.0207(10) 0.0273(11) -0.0014(8) 0.0017(9) -0.0025(9)
C22 0.0165(9) 0.0281(10) 0.0181(10) 0.0036(8) 0.0047(8) 0.0018(8)
C23 0.0182(10) 0.0223(10) 0.0262(11) 0.0071(8) 0.0035(8) 0.0045(8)
C24 0.0214(10) 0.0199(9) 0.0244(10) 0.0021(8) 0.0056(8) -0.0011(8)
C25 0.0223(10) 0.0360(12) 0.0184(10) 0.0032(9) 0.0003(8) -0.0023(9)
C26 0.0253(11) 0.0432(14) 0.0391(14) 0.0037(11) -0.0008(10) -0.0077(10)
C27 0.0337(14) 0.110(3) 0.0193(12) -0.0007(14) 0.0032(11) 0.0031(16)
C28 0.0271(12) 0.0420(14) 0.0601(17) 0.0085(13) -0.0141(12) 0.0017(11)
B1 0.0136(10) 0.0162(10) 0.0147(10) -0.0015(8) 0.0029(8) 0.0000(8)
F1 0.0231(6) 0.0233(6) 0.0168(5) -0.0003(5) 0.0008(5) -0.0064(5)
F2 0.0301(7) 0.0456(8) 0.0213(6) -0.0034(6) -0.0078(5) -0.0096(6)
F3 0.0455(8) 0.0534(8) 0.0163(6) 0.0093(6) -0.0065(6) 0.0036(7)
F4 0.0514(8) 0.0314(7) 0.0262(7) 0.0136(6) 0.0059(6) -0.0001(6)
F5 0.0296(6) 0.0212(6) 0.0253(6) 0.0021(5) 0.0042(5) -0.0069(5)
F6 0.0248(6) 0.0261(6) 0.0309(7) -0.0014(5) 0.0043(5) 0.0090(5)
F7 0.0387(8) 0.0295(7) 0.0609(9) -0.0163(7) 0.0144(7) 0.0102(6)
F8 0.0581(10) 0.0472(8) 0.0449(9) -0.0326(7) 0.0146(8) -0.0037(7)
F9 0.0491(9) 0.0534(9) 0.0234(7) -0.0173(6) -0.0060(6) -0.0030(7)
F10 0.0276(6) 0.0275(6) 0.0219(6) -0.0040(5) -0.0044(5) 0.0040(5)
F11 0.0228(6) 0.0253(6) 0.0262(6) 0.0052(5) 0.0013(5) 0.0053(5)
F12 0.0523(9) 0.0257(6) 0.0268(7) 0.0128(5) -0.0033(6) -0.0023(6)
F13 0.0601(9) 0.0467(8) 0.0235(7) 0.0082(6) 0.0124(6) -0.0261(7)
F14 0.0257(7) 0.0650(9) 0.0305(7) 0.0006(7) 0.0148(6) -0.0131(7)
F15 0.0171(6) 0.0342(6) 0.0223(6) -0.0004(5) 0.0045(5) 0.0035(5)
F16 0.0205(6) 0.0204(5) 0.0221(6) -0.0060(5) 0.0051(5) -0.0046(5)
F17 0.0341(7) 0.0363(7) 0.0498(8) -0.0223(6) 0.0169(6) 0.0026(6)
F18 0.0233(7) 0.0650(10) 0.0730(11) -0.0313(9) 0.0232(7) -0.0017(7)
F19 0.0217(7) 0.0493(8) 0.0631(10) -0.0192(7) 0.0170(7) -0.0150(6)
F20 0.0224(6) 0.0217(6) 0.0377(7) -0.0102(5) 0.0083(5) -0.0066(5)
C101 0.0157(9) 0.0187(9) 0.0143(9) -0.0013(7) 0.0041(7) 0.0037(7)
C102 0.0195(9) 0.0203(9) 0.0165(9) 0.0004(8) 0.0054(8) 0.0010(8)
C103 0.0189(10) 0.0323(11) 0.0175(10) -0.0041(9) -0.0005(8) 0.0009(9)
C104 0.0302(11) 0.0338(11) 0.0135(9) 0.0042(9) 0.0001(9) 0.0068(9)
C105 0.0315(12) 0.0252(10) 0.0225(11) 0.0076(9) 0.0087(9) 0.0036(9)
C106 0.0219(10) 0.0212(9) 0.0187(10) -0.0019(8) 0.0047(8) 0.0018(8)
C107 0.0164(9) 0.0177(9) 0.0194(9) -0.0028(8) 0.0067(8) -0.0027(7)
C108 0.0203(10) 0.0216(9) 0.0244(10) -0.0012(8) 0.0078(8) -0.0014(8)
C109 0.0275(11) 0.0207(10) 0.0424(13) -0.0088(9) 0.0168(10) 0.0011(9)
C110 0.0361(13) 0.0316(11) 0.0302(12) -0.0188(10) 0.0120(10) -0.0101(10)
C111 0.0294(11) 0.0344(12) 0.0216(11) -0.0098(9) 0.0029(9) -0.0091(10)
C112 0.0213(10) 0.0202(9) 0.0223(10) -0.0045(8) 0.0037(8) -0.0022(8)
C113 0.0178(9) 0.0189(9) 0.0091(8) -0.0051(7) 0.0009(7) -0.0057(8)
C114 0.0216(10) 0.0233(10) 0.0147(9) -0.0017(8) 0.0004(8) -0.0025(8)
C115 0.0370(12) 0.0226(10) 0.0141(9) 0.0025(8) -0.0023(9) -0.0046(9)
C116 0.0407(13) 0.0316(11) 0.0120(9) 0.0002(8) 0.0050(9) -0.0183(10)
C117 0.0235(11) 0.0402(12) 0.0157(10) -0.0056(9) 0.0069(8) -0.0102(9)
C118 0.0209(10) 0.0245(10) 0.0123(9) -0.0031(8) 0.0024(8) -0.0026(8)
C119 0.0158(9) 0.0189(9) 0.0134(9) 0.0005(7) 0.0030(7) 0.0000(8)
C120 0.0169(9) 0.0214(9) 0.0173(9) -0.0023(8) 0.0036(8) -0.0030(8)
C121 0.0266(11) 0.0264(10) 0.0278(11) -0.0111(9) 0.0081(9) 0.0015(9)
C122 0.0177(10) 0.0426(13) 0.0384(13) -0.0107(11) 0.0126(10) 0.0027(10)
C123 0.0175(10) 0.0335(11) 0.0352(12) -0.0081(10) 0.0083(9) -0.0073(9)
C124 0.0211(10) 0.0207(10) 0.0232(10) -0.0049(8) 0.0036(8) -0.0012(8)
O1S 0.0624(15) 0.0593(15) 0.130(2) -0.0126(15) 0.0075(17) 0.0102(12)
C1S 0.065(3) 0.033(2) 0.039(3) -0.003(2) 0.025(3) 0.004(2)
C2S 0.039(2) 0.0352(18) 0.034(2) 0.0008(15) 0.0030(16) 0.0038(16)
C1T 0.068(10) 0.063(10) 0.106(15) -0.009(11) 0.036(13) 0.004(7)
C2T 0.161(17) 0.159(16) 0.034(7) -0.030(8) 0.036(9) -0.029(14)
C3S 0.070(2) 0.0557(19) 0.079(2) -0.0111(18) 0.001(2) -0.0131(18)
C4S 0.076(3) 0.077(3) 0.151(4) -0.048(3) -0.005(3) 0.015(2)

loop_
_atom_type_symbol
_atom_type_description
_atom_type_scat_dispersion_real
_atom_type_scat_dispersion_imag
_atom_type_scat_source
C C 0.0033 0.0016 'International Tables Vol C Tables 4.2.6.8 and 6.1.1.4'
H H 0.0000 0.0000 'International Tables Vol C Tables 4.2.6.8 and 6.1.1.4'
B B 0.0013 0.0007 'International Tables Vol C Tables 4.2.6.8 and 6.1.1.4'
N N 0.0061 0.0033 'International Tables Vol C Tables 4.2.6.8 and 6.1.1.4'
O O 0.0106 0.0060 'International Tables Vol C Tables 4.2.6.8 and 6.1.1.4'
F F 0.0171 0.0103 'International Tables Vol C Tables 4.2.6.8 and 6.1.1.4'
Cu Cu 0.3201 1.2651 'International Tables Vol C Tables 4.2.6.8 and 6.1.1.4'

loop_
_exptl_crystal_face_index_h
_exptl_crystal_face_index_k
_exptl_crystal_face_index_l
_exptl_crystal_face_perp_dist
18.00 -17.00 0.00 0.0487
-18.00 17.00 0.00 0.0613
-6.00 -16.00 -17.00 0.1724
-18.00 -2.00 19.00 0.2309
-23.00 -2.00 -1.00 0.0688
23.00 2.00 0.00 0.0647
-7.00 1.00 25.00 0.2517
18.00 15.00 1.00 0.0780
-7.00 17.00 -15.00 0.1644
-17.00 9.00 -12.00 0.1267
2.00 -5.00 -24.00 0.2448
2.00 3.00 24.00 0.2429
6.00 10.00 -23.00 0.2343
-18.00 -17.00 0.00 0.0886

loop_
_geom_angle_atom_site_label_1
_geom_angle_atom_site_label_2
_geom_angle_atom_site_label_3
_geom_angle
N1 Cu1 N3 127.28(7)
N1 Cu1 N4 117.81(6)
N3 Cu1 N4 108.66(7)
N1 Cu1 N2 82.60(6)
N3 Cu1 N2 82.81(6)
N4 Cu1 N2 79.37(6)
C1 N1 C5 118.14(17)
C1 N1 Cu1 127.86(14)
C5 N1 Cu1 113.41(13)
C7 N2 C6 115.11(16)
C7 N2 C13 115.12(16)
C6 N2 C13 115.64(16)
C7 N2 Cu1 104.01(12)
C6 N2 Cu1 100.22(11)
C13 N2 Cu1 103.94(12)
C12 N3 C8 118.50(18)
C12 N3 Cu1 126.36(15)
C8 N3 Cu1 115.08(13)
C18 N4 C14 119.41(16)
C18 N4 Cu1 124.12(13)
C14 N4 Cu1 116.19(13)
N1 C1 C2 123.2(2)
N1 C1 H1A 118.4
C2 C1 H1A 118.4
C1 C2 C3 118.5(2)
C1 C2 H2A 120.7
C3 C2 H2A 120.7
C4 C3 C2 119.05(19)
C4 C3 H3A 120.5
C2 C3 H3A 120.5
C3 C4 C5 119.4(2)
C3 C4 H4A 120.3
C5 C4 H4A 120.3
N1 C5 C4 121.65(19)
N1 C5 C6 116.96(17)
C4 C5 C6 121.36(18)
N2 C6 C5 111.20(16)
N2 C6 H6A 109.4
C5 C6 H6A 109.4
N2 C6 H6B 109.4
C5 C6 H6B 109.4
H6A C6 H6B 108.0
N2 C7 C8 113.44(16)
N2 C7 H7A 108.9
C8 C7 H7A 108.9
N2 C7 H7B 108.9
C8 C7 H7B 108.9
H7A C7 H7B 107.7
N3 C8 C9 121.50(19)
N3 C8 C7 118.02(17)
C9 C8 C7 120.33(19)
C10 C9 C8 119.3(2)
C10 C9 H9A 120.3
C8 C9 H9A 120.3
C11 C10 C9 119.3(2)
C11 C10 H10A 120.3
C9 C10 H10A 120.3
C10 C11 C12 118.8(2)
C10 C11 H11A 120.6
C12 C11 H11A 120.6
N3 C12 C11 122.5(2)
N3 C12 H12A 118.7
C11 C12 H12A 118.7
N2 C13 C14 110.97(15)
N2 C13 H13A 109.4
C14 C13 H13A 109.4
N2 C13 H13B 109.4
C14 C13 H13B 109.4
H13A C13 H13B 108.0
N4 C14 C15 121.67(19)
N4 C14 C13 115.96(17)
C15 C14 C13 122.37(18)
C14 C15 C16 118.84(19)
C14 C15 H15A 120.6
C16 C15 H15A 120.6
C17 C16 C15 119.97(19)
C17 C16 H16A 120.0
C15 C16 H16A 120.0
C16 C17 C18 118.5(2)
C16 C17 H17A 120.7
C18 C17 H17A 120.7
N4 C18 C17 121.53(18)
N4 C18 C19 116.05(16)
C17 C18 C19 122.39(18)
C20 C19 C24 118.11(18)
C20 C19 C18 120.55(17)
C24 C19 C18 121.33(18)
C21 C20 C19 120.73(18)
C21 C20 H20A 119.6
C19 C20 H20A 119.6
C20 C21 C22 121.51(19)
C20 C21 H21A 119.2
C22 C21 H21A 119.2
C23 C22 C21 117.21(18)
C23 C22 C25 122.96(18)
C21 C22 C25 119.81(18)
C24 C23 C22 121.53(18)
C24 C23 H23A 119.2
C22 C23 H23A 119.2
C23 C24 C19 120.88(19)
C23 C24 H24A 119.6
C19 C24 H24A 119.6
C28 C25 C26 107.33(19)
C28 C25 C22 112.31(18)
C26 C25 C22 110.29(17)
C28 C25 C27 109.7(2)
C26 C25 C27 109.5(2)
C22 C25 C27 107.78(18)
C25 C26 H26A 109.5
C25 C26 H26B 109.5
H26A C26 H26B 109.5
C25 C26 H26C 109.5
H26A C26 H26C 109.5
H26B C26 H26C 109.5
C25 C27 H27A 109.5
C25 C27 H27B 109.5
H27A C27 H27B 109.5
C25 C27 H27C 109.5
H27A C27 H27C 109.5
H27B C27 H27C 109.5
C25 C28 H28A 109.5
C25 C28 H28B 109.5
H28A C28 H28B 109.5
C25 C28 H28C 109.5
H28A C28 H28C 109.5
H28B C28 H28C 109.5
C119 B1 C107 113.50(15)
C119 B1 C113 113.10(15)
C107 B1 C113 100.70(14)
C119 B1 C101 102.21(14)
C107 B1 C101 114.28(15)
C113 B1 C101 113.59(15)
C102 C101 C106 112.86(17)
C102 C101 B1 127.89(16)
C106 C101 B1 118.85(16)
F1 C102 C101 121.44(16)
F1 C102 C103 114.37(16)
C101 C102 C103 124.19(18)
F2 C103 C104 120.08(18)
F2 C103 C102 120.22(18)
C104 C103 C102 119.70(18)
F3 C104 C103 120.70(19)
F3 C104 C105 120.24(19)
C103 C104 C105 119.07(18)
F4 C105 C104 119.94(18)
F4 C105 C106 120.84(19)
C104 C105 C106 119.21(19)
F5 C106 C105 115.96(18)
F5 C106 C101 119.09(17)
C105 C106 C101 124.94(19)
C108 C107 C112 113.24(17)
C108 C107 B1 127.60(17)
C112 C107 B1 118.40(16)
F6 C108 C107 120.82(17)
F6 C108 C109 115.21(18)
C107 C108 C109 123.96(19)
F7 C109 C110 120.21(19)
F7 C109 C108 120.2(2)
C110 C109 C108 119.6(2)
F8 C110 C111 119.9(2)
F8 C110 C109 120.8(2)
C111 C110 C109 119.32(19)
F9 C111 C110 119.85(19)
F9 C111 C112 121.0(2)
C110 C111 C112 119.2(2)
F10 C112 C111 115.88(18)
F10 C112 C107 119.39(17)
C111 C112 C107 124.72(19)
C114 C113 C118 113.06(17)
C114 C113 B1 127.23(17)
C118 C113 B1 119.43(16)
F11 C114 C115 114.41(17)
F11 C114 C113 121.40(17)
C115 C114 C113 124.18(19)
F12 C115 C116 119.69(19)
F12 C115 C114 120.6(2)
C116 C115 C114 119.59(19)
F13 C116 C117 120.7(2)
F13 C116 C115 120.5(2)
C117 C116 C115 118.77(19)
F14 C117 C118 120.9(2)
F14 C117 C116 119.82(19)
C118 C117 C116 119.29(19)
F15 C118 C117 115.85(17)
F15 C118 C113 119.19(17)
C117 C118 C113 124.96(19)
C124 C119 C120 113.05(17)
C124 C119 B1 127.66(16)
C120 C119 B1 119.17(16)
F16 C120 C121 116.02(17)
F16 C120 C119 119.01(16)
C121 C120 C119 124.95(18)
F17 C121 C120 120.58(19)
F17 C121 C122 120.35(19)
C120 C121 C122 119.07(19)
F18 C122 C123 120.4(2)
F18 C122 C121 120.8(2)
C123 C122 C121 118.85(19)
F19 C123 C122 119.46(19)
F19 C123 C124 120.53(19)
C122 C123 C124 120.01(19)
F20 C124 C123 115.21(17)
F20 C124 C119 120.82(17)
C123 C124 C119 123.97(18)
C3S O1S C2S 112.2(3)
C3S O1S C2T 144.7(8)
C2S O1S C2T 43.3(6)
C2S C1S H1SA 109.5
C2S C1S H1SB 109.5
H1SA C1S H1SB 109.5
C2S C1S H1SC 109.5
H1SA C1S H1SC 109.5
H1SB C1S H1SC 109.5
O1S C2S C1S 110.0(4)
O1S C2S H2SA 109.7
C1S C2S H2SA 109.7
O1S C2S H2SB 109.7
C1S C2S H2SB 109.7
H2SA C2S H2SB 108.2
C2T C1T H1TA 109.5
C2T C1T H1TB 109.5
H1TA C1T H1TB 109.5
C2T C1T H1TC 109.5
H1TA C1T H1TC 109.5
H1TB C1T H1TC 109.5
C1T C2T O1S 106.5(11)
C1T C2T H2TA 110.4
O1S C2T H2TA 110.4
C1T C2T H2TB 110.4
O1S C2T H2TB 110.4
H2TA C2T H2TB 108.6
O1S C3S C4S 113.1(4)
O1S C3S H3SA 109.0
C4S C3S H3SA 109.0
O1S C3S H3SB 109.0
C4S C3S H3SB 109.0
H3SA C3S H3SB 107.8
C3S C4S H4SA 109.5
C3S C4S H4SB 109.5
H4SA C4S H4SB 109.5
C3S C4S H4SC 109.5
H4SA C4S H4SC 109.5
H4SB C4S H4SC 109.5

loop_
_geom_bond_atom_site_label_1
_geom_bond_atom_site_label_2
_geom_bond_distance
Cu1 N1 1.9786(16)
Cu1 N3 1.9797(16)
Cu1 N4 2.0323(16)
Cu1 N2 2.2356(17)
N1 C1 1.342(3)
N1 C5 1.353(3)
N2 C7 1.453(3)
N2 C6 1.459(3)
N2 C13 1.464(2)
N3 C12 1.344(3)
N3 C8 1.349(3)
N4 C18 1.346(3)
N4 C14 1.353(2)
C1 C2 1.378(3)
C1 H1A 0.9500
C2 C3 1.384(3)
C2 H2A 0.9500
C3 C4 1.383(3)
C3 H3A 0.9500
C4 C5 1.387(3)
C4 H4A 0.9500
C5 C6 1.511(3)
C6 H6A 0.9900
C6 H6B 0.9900
C7 C8 1.522(3)
C7 H7A 0.9900
C7 H7B 0.9900
C8 C9 1.384(3)
C9 C10 1.377(3)
C9 H9A 0.9500
C10 C11 1.376(3)
C10 H10A 0.9500
C11 C12 1.378(3)
C11 H11A 0.9500
C12 H12A 0.9500
C13 C14 1.517(3)
C13 H13A 0.9900
C13 H13B 0.9900
C14 C15 1.380(3)
C15 C16 1.383(3)
C15 H15A 0.9500
C16 C17 1.382(3)
C16 H16A 0.9500
C17 C18 1.394(3)
C17 H17A 0.9500
C18 C19 1.481(3)
C19 C20 1.390(3)
C19 C24 1.395(3)
C20 C21 1.387(3)
C20 H20A 0.9500
C21 C22 1.398(3)
C21 H21A 0.9500
C22 C23 1.393(3)
C22 C25 1.531(3)
C23 C24 1.383(3)
C23 H23A 0.9500
C24 H24A 0.9500
C25 C28 1.525(3)
C25 C26 1.526(3)
C25 C27 1.534(3)
C26 H26A 0.9800
C26 H26B 0.9800
C26 H26C 0.9800
C27 H27A 0.9800
C27 H27B 0.9800
C27 H27C 0.9800
C28 H28A 0.9800
C28 H28B 0.9800
C28 H28C 0.9800
B1 C119 1.647(3)
B1 C107 1.653(3)
B1 C113 1.655(3)
B1 C101 1.656(3)
F1 C102 1.356(2)
F2 C103 1.347(2)
F3 C104 1.349(2)
F4 C105 1.350(2)
F5 C106 1.355(2)
F6 C108 1.360(2)
F7 C109 1.348(2)
F8 C110 1.345(2)
F9 C111 1.350(2)
F10 C112 1.350(2)
F11 C114 1.349(2)
F12 C115 1.339(2)
F13 C116 1.340(2)
F14 C117 1.348(2)
F15 C118 1.360(2)
F16 C120 1.358(2)
F17 C121 1.347(2)
F18 C122 1.346(2)
F19 C123 1.352(2)
F20 C124 1.354(2)
C101 C102 1.385(3)
C101 C106 1.392(3)
C102 C103 1.393(3)
C103 C104 1.366(3)
C104 C105 1.376(3)
C105 C106 1.378(3)
C107 C108 1.383(3)
C107 C112 1.394(3)
C108 C109 1.388(3)
C109 C110 1.373(3)
C110 C111 1.368(3)
C111 C112 1.377(3)
C113 C114 1.389(3)
C113 C118 1.389(3)
C114 C115 1.385(3)
C115 C116 1.380(3)
C116 C117 1.377(3)
C117 C118 1.376(3)
C119 C124 1.386(3)
C119 C120 1.392(3)
C120 C121 1.375(3)
C121 C122 1.375(3)
C122 C123 1.373(3)
C123 C124 1.380(3)
O1S C3S 1.409(5)
O1S C2S 1.448(4)
O1S C2T 1.550(17)
C1S C2S 1.513(7)
C1S H1SA 0.9800
C1S H1SB 0.9800
C1S H1SC 0.9800
C2S H2SA 0.9900
C2S H2SB 0.9900
C1T C2T 1.36(2)
C1T H1TA 0.9800
C1T H1TB 0.9800
C1T H1TC 0.9800
C2T H2TA 0.9900
C2T H2TB 0.9900
C3S C4S 1.442(5)
C3S H3SA 0.9900
C3S H3SB 0.9900
C4S H4SA 0.9800
C4S H4SB 0.9800
C4S H4SC 0.9800

loop_
_geom_torsion_atom_site_label_1
_geom_torsion_atom_site_label_2
_geom_torsion_atom_site_label_3
_geom_torsion_atom_site_label_4
_geom_torsion
N3 Cu1 N1 C1 124.32(16)
N4 Cu1 N1 C1 -86.79(17)
N2 Cu1 N1 C1 -160.60(17)
N3 Cu1 N1 C5 -64.78(15)
N4 Cu1 N1 C5 84.12(14)
N2 Cu1 N1 C5 10.31(13)
N1 Cu1 N2 C7 -147.60(13)
N3 Cu1 N2 C7 -18.40(13)
N4 Cu1 N2 C7 92.20(13)
N1 Cu1 N2 C6 -28.30(12)
N3 Cu1 N2 C6 100.90(12)
N4 Cu1 N2 C6 -148.50(12)
N1 Cu1 N2 C13 91.56(12)
N3 Cu1 N2 C13 -139.25(13)
N4 Cu1 N2 C13 -28.65(12)
N1 Cu1 N3 C12 -96.11(17)
N4 Cu1 N3 C12 112.72(16)
N2 Cu1 N3 C12 -171.10(17)
N1 Cu1 N3 C8 80.99(15)
N4 Cu1 N3 C8 -70.18(15)
N2 Cu1 N3 C8 6.01(14)
N1 Cu1 N4 C18 124.09(15)
N3 Cu1 N4 C18 -81.62(15)
N2 Cu1 N4 C18 -160.22(15)
N1 Cu1 N4 C14 -62.02(15)
N3 Cu1 N4 C14 92.26(14)
N2 Cu1 N4 C14 13.67(13)
C5 N1 C1 C2 -0.5(3)
Cu1 N1 C1 C2 170.03(15)
N1 C1 C2 C3 -0.3(3)
C1 C2 C3 C4 0.5(3)
C2 C3 C4 C5 0.0(3)
C1 N1 C5 C4 1.0(3)
Cu1 N1 C5 C4 -170.84(15)
C1 N1 C5 C6 -177.17(17)
Cu1 N1 C5 C6 11.0(2)
C3 C4 C5 N1 -0.8(3)
C3 C4 C5 C6 177.34(18)
C7 N2 C6 C5 151.25(16)
C13 N2 C6 C5 -70.6(2)
Cu1 N2 C6 C5 40.38(16)
N1 C5 C6 N2 -38.6(2)
C4 C5 C6 N2 143.15(18)
C6 N2 C7 C8 -81.8(2)
C13 N2 C7 C8 139.85(18)
Cu1 N2 C7 C8 26.82(19)
C12 N3 C8 C9 1.0(3)
Cu1 N3 C8 C9 -176.30(16)
C12 N3 C8 C7 -174.46(18)
Cu1 N3 C8 C7 8.2(2)
N2 C7 C8 N3 -25.9(3)
N2 C7 C8 C9 158.53(19)
N3 C8 C9 C10 -1.7(3)
C7 C8 C9 C10 173.7(2)
C8 C9 C10 C11 1.4(3)
C9 C10 C11 C12 -0.5(3)
C8 N3 C12 C11 -0.1(3)
Cu1 N3 C12 C11 176.90(16)
C10 C11 C12 N3 -0.2(3)
C7 N2 C13 C14 -74.5(2)
C6 N2 C13 C14 147.34(17)
Cu1 N2 C13 C14 38.56(17)
C18 N4 C14 C15 -1.5(3)
Cu1 N4 C14 C15 -175.74(14)
C18 N4 C14 C13 179.03(16)
Cu1 N4 C14 C13 4.8(2)
N2 C13 C14 N4 -31.8(2)
N2 C13 C14 C15 148.82(18)
N4 C14 C15 C16 -0.7(3)
C13 C14 C15 C16 178.70(18)
C14 C15 C16 C17 1.8(3)
C15 C16 C17 C18 -0.7(3)
C14 N4 C18 C17 2.7(3)
Cu1 N4 C18 C17 176.37(14)
C14 N4 C18 C19 -175.21(16)
Cu1 N4 C18 C19 -1.5(2)
C16 C17 C18 N4 -1.5(3)
C16 C17 C18 C19 176.21(18)
N4 C18 C19 C20 139.62(19)
C17 C18 C19 C20 -38.2(3)
N4 C18 C19 C24 -38.9(3)
C17 C18 C19 C24 143.3(2)
C24 C19 C20 C21 1.9(3)
C18 C19 C20 C21 -176.65(19)
C19 C20 C21 C22 -1.0(3)
C20 C21 C22 C23 -0.8(3)
C20 C21 C22 C25 177.57(19)
C21 C22 C23 C24 1.7(3)
C25 C22 C23 C24 -176.65(19)
C22 C23 C24 C19 -0.7(3)
C20 C19 C24 C23 -1.1(3)
C18 C19 C24 C23 177.49(18)
C23 C22 C25 C28 -17.3(3)
C21 C22 C25 C28 164.5(2)
C23 C22 C25 C26 -137.0(2)
C21 C22 C25 C26 44.8(3)
C23 C22 C25 C27 103.6(3)
C21 C22 C25 C27 -74.7(3)
C119 B1 C101 C102 -106.5(2)
C107 B1 C101 C102 130.48(19)
C113 B1 C101 C102 15.7(3)
C119 B1 C101 C106 65.7(2)
C107 B1 C101 C106 -57.3(2)
C113 B1 C101 C106 -172.13(16)
C106 C101 C102 F1 -178.36(16)
B1 C101 C102 F1 -5.8(3)
C106 C101 C102 C103 1.8(3)
B1 C101 C102 C103 174.34(18)
F1 C102 C103 F2 -0.3(3)
C101 C102 C103 F2 179.55(18)
F1 C102 C103 C104 179.54(18)
C101 C102 C103 C104 -0.6(3)
F2 C103 C104 F3 -0.1(3)
C102 C103 C104 F3 179.98(18)
F2 C103 C104 C105 179.23(19)
C102 C103 C104 C105 -0.6(3)
F3 C104 C105 F4 0.2(3)
C103 C104 C105 F4 -179.15(19)
F3 C104 C105 C106 179.88(19)
C103 C104 C105 C106 0.5(3)
F4 C105 C106 F5 1.0(3)
C104 C105 C106 F5 -178.65(18)
F4 C105 C106 C101 -179.46(18)
C104 C105 C106 C101 0.9(3)
C102 C101 C106 F5 177.59(16)
B1 C101 C106 F5 4.3(3)
C102 C101 C106 C105 -1.9(3)
B1 C101 C106 C105 -175.25(19)
C119 B1 C107 C108 -133.6(2)
C113 B1 C107 C108 105.2(2)
C101 B1 C107 C108 -17.0(3)
C119 B1 C107 C112 57.1(2)
C113 B1 C107 C112 -64.0(2)
C101 B1 C107 C112 173.81(17)
C112 C107 C108 F6 179.04(17)
B1 C107 C108 F6 9.3(3)
C112 C107 C108 C109 -0.7(3)
B1 C107 C108 C109 -170.36(19)
F6 C108 C109 F7 0.6(3)
C107 C108 C109 F7 -179.73(19)
F6 C108 C109 C110 -179.27(19)
C107 C108 C109 C110 0.5(3)
F7 C109 C110 F8 -1.1(3)
C108 C109 C110 F8 178.7(2)
F7 C109 C110 C111 -179.9(2)
C108 C109 C110 C111 -0.1(3)
F8 C110 C111 F9 0.2(3)
C109 C110 C111 F9 179.0(2)
F8 C110 C111 C112 -178.8(2)
C109 C110 C111 C112 0.0(3)
F9 C111 C112 F10 -0.1(3)
C110 C111 C112 F10 178.93(19)
F9 C111 C112 C107 -179.29(19)
C110 C111 C112 C107 -0.3(3)
C108 C107 C112 F10 -178.60(17)
B1 C107 C112 F10 -7.9(3)
C108 C107 C112 C111 0.6(3)
B1 C107 C112 C111 171.31(19)
C119 B1 C113 C114 -15.9(3)
C107 B1 C113 C114 105.5(2)
C101 B1 C113 C114 -131.86(19)
C119 B1 C113 C118 170.54(16)
C107 B1 C113 C118 -68.0(2)
C101 B1 C113 C118 54.6(2)
C118 C113 C114 F11 178.60(16)
B1 C113 C114 F11 4.7(3)
C118 C113 C114 C115 -2.4(3)
B1 C113 C114 C115 -176.27(18)
F11 C114 C115 F12 1.8(3)
C113 C114 C115 F12 -177.29(17)
F11 C114 C115 C116 178.17(17)
C113 C114 C115 C116 -0.9(3)
F12 C115 C116 F13 0.3(3)
C114 C115 C116 F13 -176.17(17)
F12 C115 C116 C117 179.56(18)
C114 C115 C116 C117 3.1(3)
F13 C116 C117 F14 -2.4(3)
C115 C116 C117 F14 178.32(18)
F13 C116 C117 C118 177.39(17)
C115 C116 C117 C118 -1.9(3)
F14 C117 C118 F15 -1.5(3)
C116 C117 C118 F15 178.74(17)
F14 C117 C118 C113 178.04(18)
C116 C117 C118 C113 -1.7(3)
C114 C113 C118 F15 -176.73(16)
B1 C113 C118 F15 -2.3(3)
C114 C113 C118 C117 3.7(3)
B1 C113 C118 C117 178.14(17)
C107 B1 C119 C124 16.6(3)
C113 B1 C119 C124 130.50(19)
C101 B1 C119 C124 -107.0(2)
C107 B1 C119 C120 -167.82(16)
C113 B1 C119 C120 -53.9(2)
C101 B1 C119 C120 68.6(2)
C124 C119 C120 F16 177.88(16)
B1 C119 C120 F16 1.7(3)
C124 C119 C120 C121 -3.9(3)
B1 C119 C120 C121 179.85(19)
F16 C120 C121 F17 1.6(3)
C119 C120 C121 F17 -176.64(18)
F16 C120 C121 C122 -178.93(19)
C119 C120 C121 C122 2.8(3)
F17 C121 C122 F18 -0.4(4)
C120 C121 C122 F18 -179.8(2)
F17 C121 C122 C123 179.5(2)
C120 C121 C122 C123 0.1(4)
F18 C122 C123 F19 -1.4(4)
C121 C122 C123 F19 178.7(2)
F18 C122 C123 C124 178.5(2)
C121 C122 C123 C124 -1.4(4)
F19 C123 C124 F20 -0.1(3)
C122 C123 C124 F20 180.0(2)
F19 C123 C124 C119 179.95(19)
C122 C123 C124 C119 0.1(4)
C120 C119 C124 F20 -177.47(17)
B1 C119 C124 F20 -1.6(3)
C120 C119 C124 C123 2.4(3)
B1 C119 C124 C123 178.3(2)
C3S O1S C2S C1S -171.8(4)
C2T O1S C2S C1S 39.8(11)
C3S O1S C2T C1T -87.1(19)
C2S O1S C2T C1T -30.1(10)
C2S O1S C3S C4S -178.6(3)
C2T O1S C3S C4S -140.2(11)

loop_
_diffrn_scan_number
_diffrn_scan_type
_diffrn_scan_start
_diffrn_scan_end
_diffrn_scan_width
_diffrn_scan_exptime
_diffrn_scan_omega
_diffrn_scan_theta
_diffrn_scan_kappa
_diffrn_scan_phi
_diffrn_scan_omega1
_diffrn_scan_theta1
_diffrn_scan_frames
1 omega 1.00 50.00 1.00 60.00 - 23.16 -45.00 0.00 0.00 0.00 49
2 omega -9.00 43.00 1.00 60.00 - 23.16 75.00 0.00 0.00 0.00 52
3 omega 3.00 55.00 1.00 60.00 - 23.16 -75.00 120.00 0.00 0.00 52
4 omega 46.00 96.00 1.00 60.00 - 23.16 45.00 0.00 0.00 0.00 50
5 omega -49.00 0.00 1.00 60.00 - 23.16 -45.00 240.00 0.00 0.00 49
6 omega -34.00 -3.00 1.00 60.00 - 23.16 134.00 132.00 0.00 0.00 31
7 omega -2.00 45.00 1.00 60.00 - -23.93 75.00 120.00 0.00 0.00 47
8 phi 120.00 217.00 1.00 60.00 -40.00 -23.93 0.00 - 0.00 0.00 97
